data_7040815
loop_
_publ_author_name
'Cheng, Minglun'
'Wang, Mei'
'Zheng, Dehua'
'Sun, Licheng'

_publ_section_title
;
 Effect of the S-to-S bridge on the redox properties and H2 activation
 performance of diiron complexes related to the [FeFe]-hydrogenase active
 site.
;
_journal_issue 44
_journal_name_full 'Dalton transactions (Cambridge, England : 2003)'
_journal_page_first 17687
_journal_page_last 17696
_journal_paper_doi 10.1039/c6dt02953a
_journal_volume 45
_journal_year 2016
_chemical_formula_sum 'C41 H39 Cl2 Fe2 N O4 P2 S2'
_chemical_formula_weight 918.39
_chemical_name_systematic
; 
 ? 
;
_space_group_IT_number 14
_symmetry_cell_setting monoclinic
_symmetry_space_group_name_Hall '-P 2yn'
_symmetry_space_group_name_H-M 'P 1 21/n 1'
_atom_sites_solution_hydrogens geom
_atom_sites_solution_primary direct
_atom_sites_solution_secondary difmap
_audit_creation_method SHELXL-97
_audit_update_record
;
2016-07-21 deposited with the CCDC.
2016-10-04 downloaded from the CCDC.
;
_cell_angle_alpha 90.00
_cell_angle_beta 113.5930(10)
_cell_angle_gamma 90.00
_cell_formula_units_Z 4
_cell_length_a 17.3996(3)
_cell_length_b 13.0180(2)
_cell_length_c 20.6028(5)
_cell_measurement_reflns_used 9171
_cell_measurement_temperature 296(2)
_cell_measurement_theta_max 27.24
_cell_measurement_theta_min 2.52
_cell_volume 4276.62(15)
_computing_structure_refinement 'SHELXL-97 (Sheldrick, 1997)'
_computing_structure_solution 'SHELXS-97 (Sheldrick, 1990)'
_diffrn_ambient_temperature 296(2)
_diffrn_measured_fraction_theta_full 0.999
_diffrn_measured_fraction_theta_max 0.999
_diffrn_measurement_device_type 'CCD area detector'
_diffrn_measurement_method 'phi and omega scans'
_diffrn_radiation_monochromator graphite
_diffrn_radiation_source 'fine-focus sealed tube'
_diffrn_radiation_type MoK\a
_diffrn_radiation_wavelength 0.71073
_diffrn_reflns_av_R_equivalents 0.0288
_diffrn_reflns_av_sigmaI/netI 0.0311
_diffrn_reflns_limit_h_max 21
_diffrn_reflns_limit_h_min -22
_diffrn_reflns_limit_k_max 16
_diffrn_reflns_limit_k_min -16
_diffrn_reflns_limit_l_max 26
_diffrn_reflns_limit_l_min -17
_diffrn_reflns_number 29983
_diffrn_reflns_theta_full 27.52
_diffrn_reflns_theta_max 27.52
_diffrn_reflns_theta_min 1.90
_exptl_absorpt_coefficient_mu 1.016
_exptl_crystal_colour red
_exptl_crystal_density_diffrn 1.426
_exptl_crystal_density_method 'not measured'
_exptl_crystal_description block
_exptl_crystal_F_000 1888
_exptl_crystal_size_max 0.4
_exptl_crystal_size_mid 0.2
_exptl_crystal_size_min 0.1
_refine_diff_density_max 1.119
_refine_diff_density_min -0.640
_refine_diff_density_rms 0.071
_refine_ls_extinction_method none
_refine_ls_goodness_of_fit_ref 1.016
_refine_ls_hydrogen_treatment mixed
_refine_ls_matrix_type full
_refine_ls_number_parameters 487
_refine_ls_number_reflns 9832
_refine_ls_number_restraints 165
_refine_ls_restrained_S_all 1.011
_refine_ls_R_factor_all 0.0667
_refine_ls_R_factor_gt 0.0487
_refine_ls_shift/su_max 0.000
_refine_ls_shift/su_mean 0.000
_refine_ls_structure_factor_coef Fsqd
_refine_ls_weighting_details 'calc w=1/[\s^2^(Fo^2^)+(0.0664P)^2^+4.7940P] where P=(Fo^2^+2Fc^2^)/3'
_refine_ls_weighting_scheme calc
_refine_ls_wR_factor_gt 0.1261
_refine_ls_wR_factor_ref 0.1383
_reflns_number_gt 7575
_reflns_number_total 9832
_reflns_threshold_expression >2sigma(I)
_cod_data_source_file c6dt02953a2.cif
_cod_data_source_block ok
_cod_depositor_comments
;
The following automatic conversions were performed:

'_symmetry_cell_setting' value 'Monoclinic' changed to 'monoclinic'
according to
/usr/data/users/saulius/crontab/automatic-downloads/rss-feeds/RSC/lib/dictionaries/cif_core.dic
dictionary named 'cif_core.dic' version 2.4.2 from 2011-04-26.

Automatic conversion script
Id: cif_fix_values 4268 2015-11-12 08:31:59Z antanas 

 Adding full bibliography for 7040814--7040817.cif.
;
_cod_original_cell_volume 4276.62(14)
_cod_original_sg_symbol_H-M 'P2(1)/n  '
_cod_database_code 7040815

loop_
_symmetry_equiv_pos_as_xyz
'x, y, z'
'-x+1/2, y+1/2, -z+1/2'
'-x, -y, -z'
'x-1/2, -y-1/2, z-1/2'

loop_
_atom_site_label
_atom_site_type_symbol
_atom_site_fract_x
_atom_site_fract_y
_atom_site_fract_z
_atom_site_U_iso_or_equiv
_atom_site_adp_type
_atom_site_occupancy
_atom_site_symmetry_multiplicity
_atom_site_calc_flag
_atom_site_refinement_flags
Fe1 Fe 0.45805(2) 0.12289(3) 0.170535(19) 0.02936(11) Uani 1 1 d U
Fe2 Fe 0.43137(3) 0.31169(3) 0.18556(2) 0.04505(13) Uani 1 1 d U
P1 P 0.49734(4) -0.03227(6) 0.21400(4) 0.02954(15) Uani 1 1 d U
P2 P 0.36230(4) 0.06251(6) 0.07066(4) 0.03020(16) Uani 1 1 d U
S2 S 0.36471(5) 0.17997(6) 0.21392(4) 0.04369(19) Uani 1 1 d U
S1 S 0.54479(6) 0.22131(7) 0.26080(5) 0.0540(2) Uani 1 1 d U
N1 N 0.41967(15) -0.14192(19) 0.09120(13) 0.0384(6) Uani 1 1 d U
C66 C 0.25876(17) 0.0310(2) 0.06823(14) 0.0356(6) Uani 1 1 d U
C65 C 0.44007(18) -0.1096(2) 0.25419(15) 0.0357(6) Uani 1 1 d U
C7 C 0.50305(18) -0.1241(2) 0.14723(15) 0.0380(6) Uani 1 1 d U
H7A H 0.5401 -0.0970 0.1265 0.046 Uiso 1 1 calc R
H7B H 0.5262 -0.1888 0.1701 0.046 Uiso 1 1 calc R
C63 C 0.4722(2) -0.2030(3) 0.2858(2) 0.0517(8) Uani 1 1 d U
H63A H 0.5244 -0.2242 0.2884 0.062 Uiso 1 1 calc R
O1 O 0.58176(16) 0.1321(2) 0.10922(15) 0.0680(8) Uani 1 1 d U
C62 C 0.60513(17) -0.0383(2) 0.28173(15) 0.0369(6) Uani 1 1 d U
C61 C 0.33399(18) 0.1360(2) -0.01187(15) 0.0372(6) Uani 1 1 d U
C8 C 0.39450(19) -0.0578(2) 0.04005(15) 0.0389(6) Uani 1 1 d U
H8A H 0.3482 -0.0812 -0.0023 0.047 Uiso 1 1 calc R
H8B H 0.4409 -0.0422 0.0270 0.047 Uiso 1 1 calc R
C59 C 0.2411(2) -0.0662(3) 0.08536(19) 0.0501(8) Uani 1 1 d U
H59A H 0.2816 -0.1175 0.0965 0.060 Uiso 1 1 calc R
C58 C 0.3772(2) 0.2232(3) -0.01557(18) 0.0461(7) Uani 1 1 d U
H58A H 0.4227 0.2455 0.0243 0.055 Uiso 1 1 calc R
C1 C 0.53086(18) 0.1275(3) 0.13199(16) 0.0407(7) Uani 1 1 d U
C9 C 0.4165(2) -0.2404(3) 0.05443(19) 0.0573(9) Uani 1 1 d U
H9A H 0.4650 -0.2446 0.0425 0.069 Uiso 1 1 calc R
H9B H 0.3669 -0.2408 0.0104 0.069 Uiso 1 1 calc R
C55 C 0.1966(2) 0.1060(3) 0.05106(19) 0.0474(8) Uani 1 1 d U
H55A H 0.2073 0.1721 0.0396 0.057 Uiso 1 1 calc R
C54 C 0.67344(19) -0.0456(3) 0.26345(19) 0.0520(9) Uani 1 1 d U
H54A H 0.6649 -0.0482 0.2159 0.062 Uiso 1 1 calc R
C53 C 0.3623(2) -0.0794(3) 0.25153(18) 0.0478(8) Uani 1 1 d U
H53A H 0.3398 -0.0165 0.2316 0.057 Uiso 1 1 calc R
C3 C 0.3369(3) 0.3464(3) 0.1133(2) 0.0535(8) Uani 1 1 d U
C51 C 0.6199(2) -0.0320(3) 0.35303(17) 0.0508(8) Uani 1 1 d U
H51A H 0.5749 -0.0274 0.3664 0.061 Uiso 1 1 calc R
O3 O 0.2763(2) 0.3707(3) 0.06762(18) 0.0826(9) Uani 1 1 d U
C32 C 0.2670(2) 0.1035(3) -0.07319(16) 0.0493(8) Uani 1 1 d U
H32A H 0.2376 0.0444 -0.0720 0.059 Uiso 1 1 calc R
C31 C 0.1626(2) -0.0877(3) 0.0860(2) 0.0657(11) Uani 1 1 d U
H31A H 0.1514 -0.1531 0.0981 0.079 Uiso 1 1 calc R
C30 C 0.7017(3) -0.0327(3) 0.4048(2) 0.0668(11) Uani 1 1 d U
H30A H 0.7112 -0.0264 0.4524 0.080 Uiso 1 1 calc R
C29 C 0.1024(2) -0.0132(4) 0.0688(2) 0.0604(10) Uani 1 1 d U
H29A H 0.0503 -0.0280 0.0694 0.073 Uiso 1 1 calc R
C28 C 0.7547(2) -0.0491(4) 0.3155(2) 0.0681(11) Uani 1 1 d U
H28A H 0.8000 -0.0556 0.3027 0.082 Uiso 1 1 calc R
C6 C 0.4275(3) 0.1749(3) 0.30873(19) 0.0614(10) Uani 1 1 d U
C26 C 0.2444(3) 0.1584(3) -0.13537(19) 0.0623(10) Uani 1 1 d U
H26A H 0.2003 0.1354 -0.1760 0.075 Uiso 1 1 calc R
C5 C 0.5122(3) 0.1952(3) 0.32966(19) 0.0631(10) Uani 1 1 d U
C24 C 0.3529(3) 0.2781(3) -0.0788(2) 0.0618(10) Uani 1 1 d U
H24A H 0.3823 0.3368 -0.0809 0.074 Uiso 1 1 calc R
C23 C 0.1187(2) 0.0825(3) 0.0510(2) 0.0572(9) Uani 1 1 d U
H23A H 0.0772 0.1327 0.0386 0.069 Uiso 1 1 calc R
C22 C 0.2862(3) 0.2462(4) -0.1377(2) 0.0667(11) Uani 1 1 d U
H22A H 0.2692 0.2842 -0.1793 0.080 Uiso 1 1 calc R
C21 C 0.4287(3) -0.2653(3) 0.3135(2) 0.0678(11) Uani 1 1 d U
H21A H 0.4518 -0.3273 0.3350 0.081 Uiso 1 1 calc R
C2 C 0.4311(4) 0.4116(3) 0.2461(2) 0.0786(13) Uani 1 1 d U
C19 C 0.7679(2) -0.0429(4) 0.3851(2) 0.0692(11) Uani 1 1 d U
H19A H 0.8223 -0.0455 0.4197 0.083 Uiso 1 1 calc R
C68 C 0.3181(2) -0.1429(4) 0.2786(2) 0.0701(12) Uani 1 1 d U
H68A H 0.2656 -0.1226 0.2759 0.084 Uiso 1 1 calc R
C67 C 0.3510(3) -0.2351(4) 0.3093(3) 0.0759(13) Uani 1 1 d U
H67A H 0.3209 -0.2772 0.3272 0.091 Uiso 1 1 calc R
O4 O 0.5321(2) 0.4033(3) 0.1168(2) 0.0998(12) Uani 1 1 d U
C14 C 0.4527(5) 0.1464(4) 0.4315(3) 0.0907(17) Uani 1 1 d U
C4 C 0.4933(3) 0.3671(3) 0.1443(2) 0.0621(10) Uani 1 1 d U
O2 O 0.4326(4) 0.4743(3) 0.2844(2) 0.1394(19) Uani 1 1 d U
C12 C 0.5659(4) 0.1927(3) 0.4012(2) 0.0864(15) Uani 1 1 d U
H12A H 0.6225 0.2082 0.4155 0.104 Uiso 1 1 calc R
C13 C 0.5348(5) 0.1674(4) 0.4497(3) 0.1037(18) Uani 1 1 d U
H13A H 0.5712 0.1644 0.4972 0.124 Uiso 1 1 calc R
C10 C 0.4149(3) -0.3347(3) 0.0969(3) 0.0840(15) Uani 1 1 d U
H10A H 0.4178 -0.3953 0.0706 0.101 Uiso 1 1 calc R
H10B H 0.4646 -0.3342 0.1409 0.101 Uiso 1 1 calc R
C11 C 0.3388(4) -0.3429(4) 0.1140(3) 0.1047(19) Uani 1 1 d U
H11A H 0.3426 -0.4040 0.1411 0.157 Uiso 1 1 calc R
H11B H 0.2893 -0.3459 0.0708 0.157 Uiso 1 1 calc R
H11C H 0.3359 -0.2839 0.1409 0.157 Uiso 1 1 calc R
C15 C 0.3941(4) 0.1496(3) 0.3573(2) 0.0822(14) Uani 1 1 d U
H15A H 0.3373 0.1354 0.3435 0.099 Uiso 1 1 calc R
C16 C 0.4258(6) 0.1233(6) 0.4885(4) 0.159(4) Uani 1 1 d U
H16A H 0.4734 0.1254 0.5331 0.238 Uiso 1 1 calc R
H16B H 0.4011 0.0561 0.4814 0.238 Uiso 1 1 calc R
H16C H 0.3852 0.1733 0.4885 0.238 Uiso 1 1 calc R
C90 C 0.2007(3) -0.1771(6) -0.1573(4) 0.123(2) Uani 1 1 d U
H90A H 0.2006 -0.2486 -0.1706 0.148 Uiso 1 1 calc R
H90B H 0.2574 -0.1513 -0.1431 0.148 Uiso 1 1 calc R
Cl1 Cl 0.17295(11) -0.16980(14) -0.08678(8) 0.1168(6) Uani 1 1 d U
Cl2 Cl 0.13372(13) -0.10747(16) -0.23099(10) 0.1297(7) Uani 1 1 d U

loop_
_atom_site_aniso_label
_atom_site_aniso_U_11
_atom_site_aniso_U_22
_atom_site_aniso_U_33
_atom_site_aniso_U_23
_atom_site_aniso_U_13
_atom_site_aniso_U_12
Fe1 0.02858(19) 0.0323(2) 0.02590(19) -0.00117(15) 0.00958(15) 0.00002(15)
Fe2 0.0584(3) 0.0321(2) 0.0417(3) -0.00138(19) 0.0169(2) -0.0001(2)
P1 0.0273(3) 0.0344(4) 0.0261(3) 0.0013(3) 0.0098(3) 0.0036(3)
P2 0.0287(3) 0.0338(4) 0.0258(3) 0.0001(3) 0.0084(3) 0.0016(3)
S2 0.0552(5) 0.0393(4) 0.0464(4) 0.0023(3) 0.0307(4) 0.0096(3)
S1 0.0547(5) 0.0488(5) 0.0405(4) -0.0087(4) 0.0001(4) -0.0071(4)
N1 0.0406(13) 0.0369(13) 0.0309(12) -0.0046(10) 0.0072(10) 0.0075(11)
C66 0.0300(13) 0.0420(16) 0.0299(13) -0.0028(12) 0.0068(11) -0.0041(12)
C65 0.0348(14) 0.0382(15) 0.0339(14) 0.0037(12) 0.0137(12) 0.0003(12)
C7 0.0361(14) 0.0424(16) 0.0335(14) -0.0015(12) 0.0118(12) 0.0103(12)
C63 0.0514(19) 0.0442(19) 0.060(2) 0.0127(16) 0.0232(17) 0.0086(15)
O1 0.0508(14) 0.099(2) 0.0676(17) 0.0063(16) 0.0372(14) -0.0049(14)
C62 0.0309(13) 0.0402(16) 0.0331(14) 0.0039(12) 0.0060(11) 0.0009(12)
C61 0.0384(15) 0.0441(16) 0.0282(13) 0.0038(12) 0.0123(11) 0.0078(12)
C8 0.0436(16) 0.0408(16) 0.0280(13) -0.0037(12) 0.0100(12) 0.0065(13)
C59 0.0413(16) 0.0476(19) 0.056(2) 0.0093(16) 0.0142(15) 0.0001(14)
C58 0.0459(17) 0.0506(19) 0.0410(17) 0.0097(14) 0.0164(14) 0.0043(14)
C1 0.0347(14) 0.0502(18) 0.0340(15) 0.0026(13) 0.0104(12) -0.0014(13)
C9 0.064(2) 0.0438(19) 0.050(2) -0.0124(15) 0.0081(17) 0.0132(17)
C55 0.0407(16) 0.0427(18) 0.058(2) -0.0046(15) 0.0183(15) -0.0004(14)
C54 0.0338(15) 0.071(2) 0.0471(18) 0.0123(17) 0.0123(14) 0.0044(16)
C53 0.0424(16) 0.0520(19) 0.0518(19) 0.0125(15) 0.0218(15) 0.0051(15)
C3 0.065(2) 0.0388(18) 0.058(2) 0.0057(16) 0.0263(18) 0.0034(16)
C51 0.0484(18) 0.060(2) 0.0368(16) -0.0017(15) 0.0097(14) 0.0028(16)
O3 0.0695(19) 0.078(2) 0.082(2) 0.0207(17) 0.0118(17) 0.0169(16)
C32 0.0506(18) 0.053(2) 0.0339(16) 0.0026(14) 0.0063(14) 0.0079(15)
C31 0.052(2) 0.067(2) 0.071(3) 0.016(2) 0.0177(19) -0.0182(18)
C30 0.068(2) 0.076(3) 0.0348(17) -0.0006(18) -0.0025(16) 0.000(2)
C29 0.0355(16) 0.087(3) 0.058(2) 0.000(2) 0.0178(16) -0.0129(17)
C28 0.0305(16) 0.090(3) 0.074(3) 0.018(2) 0.0102(17) 0.0010(18)
C6 0.118(3) 0.0372(18) 0.0440(18) 0.0028(14) 0.049(2) 0.020(2)
C26 0.063(2) 0.078(3) 0.0326(17) 0.0077(17) 0.0055(16) 0.020(2)
C5 0.097(3) 0.046(2) 0.0358(17) -0.0078(15) 0.0161(18) 0.009(2)
C24 0.065(2) 0.063(2) 0.063(2) 0.0254(19) 0.0316(19) 0.0091(19)
C23 0.0369(16) 0.068(2) 0.064(2) -0.0072(19) 0.0174(16) 0.0059(16)
C22 0.075(3) 0.081(3) 0.0436(19) 0.029(2) 0.0240(19) 0.031(2)
C21 0.078(3) 0.051(2) 0.076(3) 0.025(2) 0.032(2) 0.0023(19)
C2 0.133(4) 0.043(2) 0.062(2) -0.0068(19) 0.041(3) 0.000(2)
C19 0.0406(18) 0.078(3) 0.063(2) 0.014(2) -0.0059(17) -0.0058(19)
C68 0.047(2) 0.090(3) 0.083(3) 0.028(2) 0.036(2) 0.002(2)
C67 0.066(2) 0.079(3) 0.088(3) 0.032(3) 0.036(2) -0.011(2)
O4 0.084(2) 0.106(3) 0.115(3) 0.025(2) 0.046(2) -0.025(2)
C14 0.192(5) 0.051(2) 0.060(3) 0.011(2) 0.082(3) 0.036(3)
C4 0.058(2) 0.056(2) 0.065(2) 0.0044(18) 0.0163(19) -0.0069(18)
O2 0.270(6) 0.062(2) 0.114(3) -0.033(2) 0.106(4) -0.007(3)
C12 0.140(4) 0.059(3) 0.039(2) -0.0084(18) 0.014(2) 0.013(3)
C13 0.186(5) 0.071(3) 0.048(3) -0.001(2) 0.041(3) 0.033(4)
C10 0.099(3) 0.043(2) 0.074(3) -0.006(2) -0.003(3) 0.009(2)
C11 0.129(5) 0.064(3) 0.105(4) 0.013(3) 0.029(4) -0.022(3)
C15 0.150(4) 0.054(2) 0.072(3) 0.008(2) 0.076(3) 0.029(3)
C16 0.295(10) 0.127(6) 0.116(5) 0.037(4) 0.146(7) 0.051(6)
C90 0.068(3) 0.133(5) 0.152(5) -0.065(4) 0.026(3) -0.009(3)
Cl1 0.1278(12) 0.1150(12) 0.0834(9) -0.0139(9) 0.0168(9) -0.0477(10)
Cl2 0.1512(15) 0.1349(15) 0.1055(12) 0.0019(11) 0.0540(11) -0.0519(12)

loop_
_atom_type_symbol
_atom_type_description
_atom_type_scat_dispersion_real
_atom_type_scat_dispersion_imag
_atom_type_scat_source
C C 0.0033 0.0016 'International Tables Vol C Tables 4.2.6.8 and 6.1.1.4'
H H 0.0000 0.0000 'International Tables Vol C Tables 4.2.6.8 and 6.1.1.4'
N N 0.0061 0.0033 'International Tables Vol C Tables 4.2.6.8 and 6.1.1.4'
O O 0.0106 0.0060 'International Tables Vol C Tables 4.2.6.8 and 6.1.1.4'
P P 0.1023 0.0942 'International Tables Vol C Tables 4.2.6.8 and 6.1.1.4'
S S 0.1246 0.1234 'International Tables Vol C Tables 4.2.6.8 and 6.1.1.4'
Fe Fe 0.3463 0.8444 'International Tables Vol C Tables 4.2.6.8 and 6.1.1.4'
Cl Cl 0.1484 0.1585 'International Tables Vol C Tables 4.2.6.8 and 6.1.1.4'

loop_
_geom_angle_atom_site_label_1
_geom_angle_atom_site_label_2
_geom_angle_atom_site_label_3
_geom_angle
C1 Fe1 P1 93.02(11)
C1 Fe1 P2 90.15(10)
P1 Fe1 P2 92.75(3)
C1 Fe1 S1 89.29(11)
P1 Fe1 S1 100.86(3)
P2 Fe1 S1 166.39(4)
C1 Fe1 S2 158.81(11)
P1 Fe1 S2 107.12(3)
P2 Fe1 S2 95.25(3)
S1 Fe1 S2 80.69(4)
C1 Fe1 Fe2 102.91(11)
P1 Fe1 Fe2 151.42(3)
P2 Fe1 Fe2 110.54(3)
S1 Fe1 Fe2 56.46(3)
S2 Fe1 Fe2 56.04(3)
C3 Fe2 C4 91.75(18)
C3 Fe2 C2 98.0(2)
C4 Fe2 C2 102.1(2)
C3 Fe2 S2 90.63(12)
C4 Fe2 S2 154.33(14)
C2 Fe2 S2 102.91(16)
C3 Fe2 S1 162.82(12)
C4 Fe2 S1 90.54(14)
C2 Fe2 S1 98.17(17)
S2 Fe2 S1 80.12(4)
C3 Fe2 Fe1 107.22(12)
C4 Fe2 Fe1 99.17(14)
C2 Fe2 Fe1 146.33(15)
S2 Fe2 Fe1 55.89(2)
S1 Fe2 Fe1 55.63(2)
C65 P1 C62 102.00(13)
C65 P1 C7 100.45(14)
C62 P1 C7 101.19(13)
C65 P1 Fe1 123.44(10)
C62 P1 Fe1 113.83(10)
C7 P1 Fe1 112.91(10)
C66 P2 C61 101.25(13)
C66 P2 C8 103.26(14)
C61 P2 C8 97.50(13)
C66 P2 Fe1 118.21(9)
C61 P2 Fe1 119.94(10)
C8 P2 Fe1 113.50(10)
C6 S2 Fe1 101.18(14)
C6 S2 Fe2 98.87(15)
Fe1 S2 Fe2 68.07(3)
C5 S1 Fe1 103.24(15)
C5 S1 Fe2 100.17(15)
Fe1 S1 Fe2 67.91(3)
C8 N1 C7 111.5(2)
C8 N1 C9 110.0(2)
C7 N1 C9 111.2(2)
C59 C66 C55 118.5(3)
C59 C66 P2 121.1(2)
C55 C66 P2 120.4(2)
C63 C65 C53 118.0(3)
C63 C65 P1 120.3(2)
C53 C65 P1 121.6(2)
N1 C7 P1 110.83(19)
C21 C63 C65 121.7(3)
C51 C62 C54 118.4(3)
C51 C62 P1 120.1(2)
C54 C62 P1 121.5(2)
C58 C61 C32 118.3(3)
C58 C61 P2 121.9(2)
C32 C61 P2 119.7(2)
N1 C8 P2 115.6(2)
C66 C59 C31 120.2(3)
C61 C58 C24 120.3(3)
O1 C1 Fe1 177.0(3)
N1 C9 C10 114.4(3)
C66 C55 C23 120.3(3)
C62 C54 C28 120.7(3)
C65 C53 C68 120.2(3)
O3 C3 Fe2 178.5(4)
C62 C51 C30 120.5(3)
C26 C32 C61 120.5(4)
C29 C31 C59 120.4(4)
C19 C30 C51 119.7(4)
C23 C29 C31 119.9(3)
C19 C28 C54 120.0(4)
C5 C6 C15 121.5(4)
C5 C6 S2 115.8(3)
C15 C6 S2 122.7(4)
C22 C26 C32 120.5(4)
C6 C5 C12 120.2(4)
C6 C5 S1 115.6(3)
C12 C5 S1 124.2(4)
C22 C24 C58 120.4(4)
C29 C23 C55 120.7(3)
C26 C22 C24 119.9(3)
C63 C21 C67 119.5(4)
O2 C2 Fe2 178.7(6)
C28 C19 C30 120.6(3)
C67 C68 C53 120.6(4)
C68 C67 C21 119.9(4)
C13 C14 C16 117.5(6)
C13 C14 C15 120.2(5)
C16 C14 C15 122.2(7)
O4 C4 Fe2 178.9(4)
C13 C12 C5 119.3(6)
C12 C13 C14 122.3(5)
C11 C10 C9 114.5(4)
C6 C15 C14 116.3(5)
Cl1 C90 Cl2 113.1(3)

loop_
_geom_bond_atom_site_label_1
_geom_bond_atom_site_label_2
_geom_bond_distance
Fe1 C1 1.745(3)
Fe1 P1 2.2043(8)
Fe1 P2 2.2098(8)
Fe1 S1 2.2651(9)
Fe1 S2 2.2695(8)
Fe1 Fe2 2.5429(6)
Fe2 C3 1.779(4)
Fe2 C4 1.771(4)
Fe2 C2 1.804(4)
Fe2 S2 2.2737(10)
Fe2 S1 2.2875(10)
P1 C65 1.831(3)
P1 C62 1.837(3)
P1 C7 1.855(3)
P2 C66 1.829(3)
P2 C61 1.838(3)
P2 C8 1.857(3)
S2 C6 1.818(4)
S1 C5 1.759(4)
N1 C8 1.460(4)
N1 C7 1.466(4)
N1 C9 1.479(4)
C66 C59 1.381(5)
C66 C55 1.394(4)
C65 C63 1.387(4)
C65 C53 1.388(4)
C63 C21 1.379(5)
O1 C1 1.158(4)
C62 C51 1.389(4)
C62 C54 1.386(4)
C61 C58 1.380(5)
C61 C32 1.398(4)
C59 C31 1.400(5)
C58 C24 1.395(5)
C9 C10 1.514(6)
C55 C23 1.389(5)
C54 C28 1.392(5)
C53 C68 1.390(5)
C3 O3 1.141(5)
C51 C30 1.396(5)
C32 C26 1.379(5)
C31 C29 1.367(6)
C30 C19 1.372(6)
C29 C23 1.361(6)
C28 C19 1.363(6)
C6 C5 1.385(6)
C6 C15 1.385(5)
C26 C22 1.366(6)
C5 C12 1.395(6)
C24 C22 1.365(6)
C21 C67 1.378(6)
C2 O2 1.127(5)
C68 C67 1.371(6)
O4 C4 1.143(5)
C14 C13 1.352(9)
C14 C16 1.458(7)
C14 C15 1.459(8)
C12 C13 1.353(8)
C10 C11 1.504(8)
C90 Cl1 1.707(7)
C90 Cl2 1.753(8)
